data_7006041
loop_
_publ_author_name
'Pellei, Maura'
'Alidori, Simone'
'Papini, Grazia'
'Lobbia, Giancarlo Gioia'
'Gorden, John D.'
'Dias, H. V. Rasika'
'Santini, Carlo'

_publ_section_title
;
 Silver(I)-organophosphane complexes of electron withdrawing CF3- or
 NO2-substituted scorpionate ligands.
;
_journal_issue 42
_journal_name_full 'Dalton transactions (Cambridge, England : 2003)'
_journal_page_first 4845
_journal_page_last 4853
_journal_paper_doi 10.1039/b708436f
_journal_year 2007
_chemical_formula_sum 'C6 H6 B K N6 O4'
_chemical_formula_weight 276.08
_chemical_name_common (H2B(3-(NO2)Pz)2)K
_chemical_name_systematic
;
?
;
_space_group_IT_number 14
_symmetry_cell_setting monoclinic
_symmetry_space_group_name_Hall '-P 2ybc'
_symmetry_space_group_name_H-M 'P 1 21/c 1'
_atom_sites_solution_hydrogens geom
_atom_sites_solution_primary direct
_atom_sites_solution_secondary difmap
_audit_creation_method SHELXL-97
_cell_angle_alpha 90.00
_cell_angle_beta 90.073(1)
_cell_angle_gamma 90.00
_cell_formula_units_Z 4
_cell_length_a 6.4667(2)
_cell_length_b 22.3304(8)
_cell_length_c 7.5362(3)
_cell_measurement_reflns_used 8964
_cell_measurement_temperature 100(2)
_cell_measurement_theta_max 28.40
_cell_measurement_theta_min 2.70
_cell_volume 1088.26(7)
_computing_cell_refinement 'Bruker SMART'
_computing_data_collection 'Bruker SMART'
_computing_data_reduction 'Bruker SAINT'
_computing_molecular_graphics 'Bruker SHELXTL'
_computing_publication_material 'Bruker SHELXTL'
_computing_structure_refinement 'SHELXL-97 (Sheldrick, 1997)'
_computing_structure_solution 'SHELXS-97 (Sheldrick, 1990)'
_diffrn_ambient_temperature 100(2)
_diffrn_measured_fraction_theta_full 1.000
_diffrn_measured_fraction_theta_max 1.000
_diffrn_measurement_device_type 'CCD area detector'
_diffrn_measurement_method 'phi and omega scans'
_diffrn_radiation_monochromator graphite
_diffrn_radiation_source 'fine-focus sealed tube'
_diffrn_radiation_type MoK\a
_diffrn_radiation_wavelength 0.71073
_diffrn_reflns_av_R_equivalents 0.0229
_diffrn_reflns_av_sigmaI/netI 0.0182
_diffrn_reflns_limit_h_max 7
_diffrn_reflns_limit_h_min -7
_diffrn_reflns_limit_k_max 27
_diffrn_reflns_limit_k_min -27
_diffrn_reflns_limit_l_max 9
_diffrn_reflns_limit_l_min -9
_diffrn_reflns_number 8618
_diffrn_reflns_theta_full 26.00
_diffrn_reflns_theta_max 26.00
_diffrn_reflns_theta_min 1.82
_exptl_absorpt_coefficient_mu 0.506
_exptl_absorpt_correction_T_max 0.9279
_exptl_absorpt_correction_T_min 0.8622
_exptl_absorpt_correction_type none
_exptl_absorpt_process_details SADABS
_exptl_crystal_colour colorless
_exptl_crystal_density_diffrn 1.685
_exptl_crystal_density_meas 0
_exptl_crystal_density_method 'not measured'
_exptl_crystal_description rods
_exptl_crystal_F_000 560
_exptl_crystal_size_max 0.30
_exptl_crystal_size_mid 0.28
_exptl_crystal_size_min 0.15
_refine_diff_density_max 0.261
_refine_diff_density_min -0.274
_refine_diff_density_rms 0.054
_refine_ls_extinction_method none
_refine_ls_goodness_of_fit_ref 1.063
_refine_ls_hydrogen_treatment mixed
_refine_ls_matrix_type full
_refine_ls_number_parameters 187
_refine_ls_number_reflns 2123
_refine_ls_number_restraints 0
_refine_ls_restrained_S_all 1.063
_refine_ls_R_factor_all 0.0256
_refine_ls_R_factor_gt 0.0251
_refine_ls_shift/su_max 0.001
_refine_ls_shift/su_mean 0.000
_refine_ls_structure_factor_coef Fsqd
_refine_ls_weighting_details 'calc w=1/[\s^2^(Fo^2^)+(0.0357P)^2^+0.4737P] where P=(Fo^2^+2Fc^2^)/3'
_refine_ls_weighting_scheme calc
_refine_ls_wR_factor_gt 0.0666
_refine_ls_wR_factor_ref 0.0670
_reflns_number_gt 2075
_reflns_number_total 2123
_reflns_threshold_expression >2sigma(I)
_cod_data_source_file b708436f.txt
_cod_data_source_block dias186s
_cod_depositor_comments
;
The following automatic conversions were performed:
'_symmetry_cell_setting' value 'Monoclinic' changed to 'monoclinic'
according to '/home/saulius/struct/CIF-dictionaries/cif_core.dic'
dictionary named 'cif_core.dic' version 2.4.1 from 2010-06-29.

Automatic conversion script
Id: cif_fix_enum 1527 2010-12-29 10:47:43Z saulius 
;
_cod_original_sg_symbol_H-M P2(1)/c
_cod_database_code 7006041

loop_
_symmetry_equiv_pos_as_xyz
'x, y, z'
'-x, y+1/2, -z+1/2'
'-x, -y, -z'
'x, -y-1/2, z-1/2'

loop_
_atom_site_label
_atom_site_type_symbol
_atom_site_fract_x
_atom_site_fract_y
_atom_site_fract_z
_atom_site_U_iso_or_equiv
_atom_site_adp_type
_atom_site_occupancy
_atom_site_symmetry_multiplicity
_atom_site_calc_flag
_atom_site_refinement_flags
_atom_site_disorder_assembly
_atom_site_disorder_group
K K 0.17497(4) 0.556204(12) 0.25426(3) 0.01912(10) Uani 1 1 d . . .
N1 N 0.65787(16) 0.60657(5) -0.00862(14) 0.0180(2) Uani 1 1 d . . .
N2 N 0.47506(16) 0.57776(5) -0.01623(14) 0.0183(2) Uani 1 1 d . . .
N3 N 0.26220(18) 0.53697(5) -0.24318(14) 0.0223(2) Uani 1 1 d . . .
N4 N 0.59495(15) 0.67564(5) 0.25150(13) 0.0167(2) Uani 1 1 d . . .
N5 N 0.42010(16) 0.65694(5) 0.33277(14) 0.0179(2) Uani 1 1 d . . .
N6 N 0.12832(17) 0.70374(5) 0.46563(15) 0.0236(2) Uani 1 1 d . . .
O1 O 0.12947(15) 0.52562(4) -0.13032(13) 0.0259(2) Uani 1 1 d . . .
O2 O 0.24310(18) 0.52334(4) -0.40072(12) 0.0315(2) Uani 1 1 d . . .
O3 O 0.06605(16) 0.65418(5) 0.51483(14) 0.0302(2) Uani 1 1 d . . .
O4 O 0.03468(16) 0.75078(5) 0.49205(16) 0.0361(3) Uani 1 1 d . . .
B B 0.7465(2) 0.62843(6) 0.17389(19) 0.0192(3) Uani 1 1 d . . .
C1 C 0.4482(2) 0.56683(6) -0.18903(17) 0.0197(3) Uani 1 1 d . . .
C2 C 0.6100(2) 0.58754(6) -0.29567(18) 0.0227(3) Uani 1 1 d . . .
C3 C 0.7410(2) 0.61292(6) -0.17303(17) 0.0212(3) Uani 1 1 d . . .
C4 C 0.32212(19) 0.70752(6) 0.37248(16) 0.0182(3) Uani 1 1 d . . .
C5 C 0.4266(2) 0.75913(6) 0.32037(17) 0.0207(3) Uani 1 1 d . . .
C6 C 0.6023(2) 0.73632(6) 0.24273(17) 0.0194(3) Uani 1 1 d . . .
H2 H 0.623(2) 0.5861(7) -0.416(2) 0.028(4) Uiso 1 1 d . . .
H3 H 0.865(3) 0.6342(8) -0.187(2) 0.027(4) Uiso 1 1 d . . .
H5 H 0.387(2) 0.7980(8) 0.336(2) 0.025(4) Uiso 1 1 d . . .
H6 H 0.712(2) 0.7556(7) 0.191(2) 0.022(4) Uiso 1 1 d . . .
H1A H 0.898(2) 0.6485(6) 0.1443(19) 0.019(4) Uiso 1 1 d . . .
H1B H 0.752(2) 0.5886(7) 0.2686(19) 0.019(4) Uiso 1 1 d . . .

loop_
_atom_site_aniso_label
_atom_site_aniso_U_11
_atom_site_aniso_U_22
_atom_site_aniso_U_33
_atom_site_aniso_U_23
_atom_site_aniso_U_13
_atom_site_aniso_U_12
K 0.01934(16) 0.01966(16) 0.01837(16) -0.00034(9) 0.00121(11) -0.00234(9)
N1 0.0184(5) 0.0158(5) 0.0198(5) 0.0011(4) 0.0041(4) 0.0015(4)
N2 0.0203(5) 0.0160(5) 0.0187(5) -0.0005(4) 0.0020(4) 0.0000(4)
N3 0.0316(6) 0.0146(5) 0.0206(5) -0.0001(4) -0.0027(4) 0.0021(4)
N4 0.0157(5) 0.0176(5) 0.0169(5) 0.0001(4) 0.0013(4) -0.0017(4)
N5 0.0164(5) 0.0200(5) 0.0172(5) -0.0008(4) 0.0032(4) -0.0017(4)
N6 0.0199(6) 0.0279(6) 0.0229(6) -0.0085(5) 0.0035(4) -0.0022(4)
O1 0.0239(5) 0.0258(5) 0.0279(5) -0.0045(4) 0.0006(4) -0.0024(4)
O2 0.0534(7) 0.0227(5) 0.0183(5) -0.0008(4) -0.0075(4) -0.0040(4)
O3 0.0279(5) 0.0316(6) 0.0311(5) -0.0032(4) 0.0108(4) -0.0083(4)
O4 0.0268(5) 0.0329(6) 0.0486(7) -0.0137(5) 0.0121(5) 0.0034(4)
B 0.0183(7) 0.0189(7) 0.0204(7) 0.0006(5) 0.0015(5) 0.0015(5)
C1 0.0258(7) 0.0143(6) 0.0191(6) -0.0001(5) 0.0016(5) 0.0024(5)
C2 0.0314(7) 0.0189(6) 0.0177(6) 0.0021(5) 0.0064(5) 0.0055(5)
C3 0.0229(6) 0.0183(6) 0.0225(6) 0.0037(5) 0.0074(5) 0.0040(5)
C4 0.0170(6) 0.0210(6) 0.0166(6) -0.0031(5) 0.0007(4) -0.0009(5)
C5 0.0226(6) 0.0171(6) 0.0224(6) -0.0025(5) 0.0003(5) -0.0003(5)
C6 0.0199(6) 0.0188(6) 0.0195(6) 0.0002(5) 0.0010(5) -0.0031(5)

loop_
_atom_type_symbol
_atom_type_description
_atom_type_scat_dispersion_real
_atom_type_scat_dispersion_imag
_atom_type_scat_source
C C 0.0033 0.0016 'International Tables Vol C Tables 4.2.6.8 and 6.1.1.4'
H H 0.0000 0.0000 'International Tables Vol C Tables 4.2.6.8 and 6.1.1.4'
B B 0.0013 0.0007 'International Tables Vol C Tables 4.2.6.8 and 6.1.1.4'
N N 0.0061 0.0033 'International Tables Vol C Tables 4.2.6.8 and 6.1.1.4'
O O 0.0106 0.0060 'International Tables Vol C Tables 4.2.6.8 and 6.1.1.4'
K K 0.2009 0.2494 'International Tables Vol C Tables 4.2.6.8 and 6.1.1.4'

loop_
_geom_angle_atom_site_label_1
_geom_angle_atom_site_label_2
_geom_angle_atom_site_label_3
_geom_angle
_geom_angle_site_symmetry_1
_geom_angle_site_symmetry_3
_geom_angle_publ_flag
O2 K N5 85.68(3) 1_556 . ?
O2 K O1 104.50(3) 1_556 3_565 ?
N5 K O1 166.51(3) . 3_565 ?
O2 K N2 127.90(3) 1_556 . ?
N5 K N2 68.43(3) . . ?
O1 K N2 110.16(3) 3_565 . ?
O2 K O1 151.01(3) 1_556 . ?
N5 K O1 116.15(3) . . ?
O1 K O1 57.85(3) 3_565 . ?
N2 K O1 54.08(3) . . ?
O2 K O3 67.32(3) 1_556 . ?
N5 K O3 54.32(3) . . ?
O1 K O3 121.11(3) 3_565 . ?
N2 K O3 120.03(3) . . ?
O1 K O3 140.50(3) . . ?
O2 K B 116.40(4) 1_556 1_455 ?
N5 K B 97.01(3) . 1_455 ?
O1 K B 70.67(3) 3_565 1_455 ?
N2 K B 111.21(3) . 1_455 ?
O1 K B 81.40(3) . 1_455 ?
O3 K B 64.17(3) . 1_455 ?
O2 K O2 71.36(3) 1_556 3_565 ?
N5 K O2 142.45(3) . 3_565 ?
O1 K O2 39.16(3) 3_565 3_565 ?
N2 K O2 148.86(3) . 3_565 ?
O1 K O2 96.74(3) . 3_565 ?
O3 K O2 88.93(3) . 3_565 ?
B K O2 69.20(3) 1_455 3_565 ?
O2 K C2 66.88(3) 1_556 3_665 ?
N5 K C2 119.28(3) . 3_665 ?
O1 K C2 73.48(3) 3_565 3_665 ?
N2 K C2 87.03(3) . 3_665 ?
O1 K C2 85.18(3) . 3_665 ?
O3 K C2 134.12(3) . 3_665 ?
B K C2 143.56(4) 1_455 3_665 ?
O2 K C2 79.02(3) 3_565 3_665 ?
O2 K K 40.23(2) 1_556 3_566 ?
N5 K K 119.95(2) . 3_566 ?
O1 K K 66.93(2) 3_565 3_566 ?
N2 K K 156.72(2) . 3_566 ?
O1 K K 123.86(2) . 3_566 ?
O3 K K 77.11(2) . 3_566 ?
B K K 90.03(3) 1_455 3_566 ?
O2 K K 31.131(16) 3_565 3_566 ?
C2 K K 69.88(2) 3_665 3_566 ?
N2 N1 C3 111.05(11) . . ?
N2 N1 B 120.39(10) . . ?
C3 N1 B 128.55(11) . . ?
C1 N2 N1 103.98(10) . . ?
C1 N2 K 125.26(8) . . ?
N1 N2 K 130.31(8) . . ?
O2 N3 O1 122.96(12) . . ?
O2 N3 C1 118.17(11) . . ?
O1 N3 C1 118.87(10) . . ?
N5 N4 C6 111.07(10) . . ?
N5 N4 B 119.25(10) . . ?
C6 N4 B 129.56(10) . . ?
C4 N5 N4 103.80(10) . . ?
C4 N5 K 117.25(8) . . ?
N4 N5 K 128.50(7) . . ?
O4 N6 O3 123.82(11) . . ?
O4 N6 C4 117.28(11) . . ?
O3 N6 C4 118.90(11) . . ?
N3 O1 K 112.78(7) . 3_565 ?
N3 O1 K 123.54(8) . . ?
K O1 K 122.15(3) 3_565 . ?
N3 O2 K 149.92(8) . 1_554 ?
N3 O2 K 84.01(8) . 3_565 ?
K O2 K 108.64(3) 1_554 3_565 ?
N6 O3 K 112.16(7) . . ?
N4 B N1 108.15(10) . . ?
N4 B K 143.26(8) . 1_655 ?
N1 B K 108.57(7) . 1_655 ?
N4 B H1A 111.2(8) . . ?
N1 B H1A 105.9(8) . . ?
K B H1A 58.9(8) 1_655 . ?
N4 B H1B 108.2(8) . . ?
N1 B H1B 108.5(7) . . ?
K B H1B 58.1(8) 1_655 . ?
H1A B H1B 114.6(11) . . ?
N2 C1 C2 113.80(12) . . ?
N2 C1 N3 118.03(11) . . ?
C2 C1 N3 128.16(12) . . ?
C3 C2 C1 102.16(11) . . ?
C3 C2 K 94.22(8) . 3_665 ?
C1 C2 K 86.74(8) . 3_665 ?
C3 C2 H2 128.7(10) . . ?
C1 C2 H2 129.1(10) . . ?
K C2 H2 91.1(10) 3_665 . ?
N1 C3 C2 109.02(12) . . ?
N1 C3 H3 119.7(10) . . ?
C2 C3 H3 131.2(10) . . ?
N5 C4 C5 114.07(11) . . ?
N5 C4 N6 118.39(11) . . ?
C5 C4 N6 127.52(11) . . ?
C6 C5 C4 102.40(11) . . ?
C6 C5 H5 129.5(10) . . ?
C4 C5 H5 128.1(10) . . ?
N4 C6 C5 108.66(11) . . ?
N4 C6 H6 121.1(10) . . ?
C5 C6 H6 130.3(10) . . ?

loop_
_geom_bond_atom_site_label_1
_geom_bond_atom_site_label_2
_geom_bond_distance
_geom_bond_site_symmetry_2
_geom_bond_publ_flag
K O2 2.7369(10) 1_556 ?
K N5 2.8144(11) . ?
K O1 2.8429(10) 3_565 ?
K N2 2.8572(11) . ?
K O1 2.9918(10) . ?
K O3 3.0235(10) . ?
K B 3.2621(14) 1_455 ?
K O2 3.4192(11) 3_565 ?
K C2 3.5119(13) 3_665 ?
K K 5.0162(5) 3_566 ?
N1 N2 1.3470(15) . ?
N1 C3 1.3586(17) . ?
N1 B 1.5673(17) . ?
N2 C1 1.3360(17) . ?
N3 O2 1.2317(14) . ?
N3 O1 1.2354(15) . ?
N3 C1 1.4343(18) . ?
N4 N5 1.3527(14) . ?
N4 C6 1.3573(16) . ?
N4 B 1.5542(17) . ?
N5 C4 1.3295(16) . ?
N6 O4 1.2287(15) . ?
N6 O3 1.2350(15) . ?
N6 C4 1.4397(16) . ?
O1 K 2.8430(10) 3_565 ?
O2 K 2.7368(10) 1_554 ?
O2 K 3.4191(11) 3_565 ?
B K 3.2622(14) 1_655 ?
B H1A 1.102(15) . ?
B H1B 1.140(15) . ?
C1 C2 1.3985(18) . ?
C2 C3 1.375(2) . ?
C2 K 3.5119(13) 3_665 ?
C2 H2 0.915(18) . ?
C3 H3 0.939(17) . ?
C4 C5 1.3927(18) . ?
C5 C6 1.3761(18) . ?
C5 H5 0.911(17) . ?
C6 H6 0.919(17) . ?
